data_2234133
loop_
_publ_author_name
'Ouzidan, Younes'
'Kandri Rodi, Youssef'
'Zouihri, Hafid'
'Essassi, El Mokhtar'
'Ng, Seik Weng'

_publ_section_title
;
 5-Nitro-1-(prop-2-yn-1-yl)-2,3-dihydro-1<i>H</i>-1,3-benzodiazol-2-one
;
_journal_coeditor_code BT5859
_journal_issue 4
_journal_name_full 'Acta Crystallographica Section E'
_journal_page_first o1240
_journal_paper_doi 10.1107/S1600536812013177
_journal_volume 68
_journal_year 2012
_chemical_formula_iupac 'C10 H7 N3 O3'
_chemical_formula_moiety 'C10 H7 N3 O3'
_chemical_formula_sum 'C10 H7 N3 O3'
_chemical_formula_weight 217.19
_chemical_name_systematic
;
5-Nitro-1-(prop-2-yn-1-yl)-2,3-dihydro-1<i>H</i>-1,3-benzodiazol-2-one
;
_space_group_IT_number 2
_symmetry_cell_setting triclinic
_symmetry_space_group_name_Hall '-P 1'
_symmetry_space_group_name_H-M 'P -1'
_atom_sites_solution_hydrogens geom
_atom_sites_solution_primary direct
_atom_sites_solution_secondary difmap
_audit_creation_method SHELXL-97
_cell_angle_alpha 100.9780(10)
_cell_angle_beta 92.0470(10)
_cell_angle_gamma 109.0430(10)
_cell_formula_units_Z 4
_cell_length_a 7.2541(2)
_cell_length_b 10.0362(2)
_cell_length_c 14.6793(3)
_cell_measurement_reflns_used 5674
_cell_measurement_temperature 293(2)
_cell_measurement_theta_max 28.042
_cell_measurement_theta_min 2.198
_cell_volume 986.20(4)
_computing_cell_refinement 'SAINT (Bruker, 2010)'
_computing_data_collection 'APEX2 (Bruker, 2010)'
_computing_data_reduction 'SAINT (Bruker, 2010)'
_computing_molecular_graphics 'X-SEED (Barbour, 2001)'
_computing_publication_material 'publCIF (Westrip, 2010)'
_computing_structure_refinement 'SHELXL97 (Sheldrick, 2008)'
_computing_structure_solution 'SHELXS97 (Sheldrick, 2008)'
_diffrn_ambient_temperature 293(2)
_diffrn_measured_fraction_theta_full 0.995
_diffrn_measured_fraction_theta_max 0.995
_diffrn_measurement_device_type 'Bruker APEX DUO'
_diffrn_measurement_method '\w scans'
_diffrn_radiation_monochromator graphite
_diffrn_radiation_source 'fine-focus sealed tube'
_diffrn_radiation_type MoK\a
_diffrn_radiation_wavelength 0.71073
_diffrn_reflns_av_R_equivalents 0.0317
_diffrn_reflns_av_sigmaI/netI 0.0274
_diffrn_reflns_limit_h_max 9
_diffrn_reflns_limit_h_min -9
_diffrn_reflns_limit_k_max 12
_diffrn_reflns_limit_k_min -13
_diffrn_reflns_limit_l_max 19
_diffrn_reflns_limit_l_min -19
_diffrn_reflns_number 20686
_diffrn_reflns_theta_full 27.50
_diffrn_reflns_theta_max 27.50
_diffrn_reflns_theta_min 2.20
_diffrn_standards_decay_% 0
_diffrn_standards_interval_count 0
_diffrn_standards_interval_time 0
_diffrn_standards_number 0
_exptl_absorpt_coefficient_mu 0.112
_exptl_absorpt_correction_type none
_exptl_crystal_colour yellow
_exptl_crystal_density_diffrn 1.463
_exptl_crystal_density_method 'not measured'
_exptl_crystal_description prism
_exptl_crystal_F_000 448
_exptl_crystal_size_max 0.27
_exptl_crystal_size_mid 0.22
_exptl_crystal_size_min 0.13
_refine_diff_density_max 0.204
_refine_diff_density_min -0.244
_refine_ls_extinction_method none
_refine_ls_goodness_of_fit_ref 1.049
_refine_ls_hydrogen_treatment mixed
_refine_ls_matrix_type full
_refine_ls_number_parameters 305
_refine_ls_number_reflns 4506
_refine_ls_number_restraints 0
_refine_ls_restrained_S_all 1.049
_refine_ls_R_factor_all 0.0804
_refine_ls_R_factor_gt 0.0451
_refine_ls_shift/su_max 0.001
_refine_ls_shift/su_mean 0.001
_refine_ls_structure_factor_coef Fsqd
_refine_ls_weighting_details 'calc w=1/[\s^2^(Fo^2^)+(0.0746P)^2^+0.2589P] where P=(Fo^2^+2Fc^2^)/3'
_refine_ls_weighting_scheme calc
_refine_ls_wR_factor_gt 0.1217
_refine_ls_wR_factor_ref 0.1582
_reflns_number_gt 2855
_reflns_number_total 4506
_reflns_threshold_expression I>2\s(I)
_cod_data_source_file bt5859.cif
_cod_data_source_block I
_cod_database_code 2234133
_cod_database_fobs_code 2234133

loop_
_symmetry_equiv_pos_as_xyz
'x, y, z'
'-x, -y, -z'

loop_
_atom_site_type_symbol
_atom_site_label
_atom_site_fract_x
_atom_site_fract_y
_atom_site_fract_z
_atom_site_U_iso_or_equiv
_atom_site_adp_type
_atom_site_calc_flag
_atom_site_refinement_flags
_atom_site_occupancy
_atom_site_symmetry_multiplicity
O O1 0.4863(2) 0.28214(16) 0.32061(10) 0.0583(4) Uani d . 1 1
O O2 0.2729(3) 0.70175(19) -0.06407(12) 0.0780(5) Uani d . 1 1
O O3 0.4106(3) 0.84006(18) 0.06741(13) 0.0826(6) Uani d . 1 1
O O4 0.7053(2) 0.67457(15) 0.41638(10) 0.0556(4) Uani d . 1 1
O O5 1.0136(4) 0.2778(2) 0.79280(13) 0.1056(8) Uani d . 1 1
O O6 0.8109(3) 0.13338(17) 0.67890(13) 0.0826(6) Uani d . 1 1
N N1 0.4993(2) 0.47954(18) 0.25677(11) 0.0459(4) Uani d . 1 1
N N2 0.3361(2) 0.26206(16) 0.17380(10) 0.0438(4) Uani d . 1 1
N N3 0.3367(2) 0.72031(19) 0.01736(13) 0.0535(4) Uani d . 1 1
N N4 0.7143(2) 0.48027(17) 0.47997(11) 0.0416(4) Uani d . 1 1
N N5 0.8738(2) 0.70106(16) 0.55973(10) 0.0429(4) Uani d . 1 1
N N6 0.9101(3) 0.25456(19) 0.72058(13) 0.0583(5) Uani d . 1 1
C C1 0.4468(3) 0.3367(2) 0.25799(13) 0.0447(4) Uani d . 1 1
C C2 0.2539(3) 0.1058(2) 0.14690(15) 0.0555(5) Uani d . 1 1
H H2A 0.3007 0.0644 0.1936 0.067 Uiso calc R 1 1
H H2B 0.2988 0.0734 0.0880 0.067 Uiso calc R 1 1
C C3 0.0406(4) 0.0549(2) 0.13742(15) 0.0585(6) Uani d . 1 1
C C4 -0.1296(5) 0.0194(3) 0.1295(2) 0.0859(9) Uani d . 1 1
C C5 0.3154(3) 0.35855(19) 0.12192(12) 0.0391(4) Uani d . 1 1
C C6 0.2169(3) 0.3381(2) 0.03563(13) 0.0450(4) Uani d . 1 1
H H6 0.1471 0.2461 0.0011 0.054 Uiso calc R 1 1
C C7 0.2259(3) 0.4598(2) 0.00241(13) 0.0454(4) Uani d . 1 1
H H7 0.1628 0.4505 -0.0559 0.054 Uiso calc R 1 1
C C8 0.3287(3) 0.5950(2) 0.05579(13) 0.0418(4) Uani d . 1 1
C C9 0.4281(3) 0.6184(2) 0.14315(13) 0.0428(4) Uani d . 1 1
H H9 0.4961 0.7107 0.1778 0.051 Uiso calc R 1 1
C C10 0.4197(2) 0.49734(19) 0.17501(12) 0.0391(4) Uani d . 1 1
C C11 0.7577(3) 0.6231(2) 0.47796(13) 0.0432(4) Uani d . 1 1
C C12 0.9419(3) 0.8575(2) 0.58554(15) 0.0552(5) Uani d . 1 1
H H12A 0.8899 0.8870 0.6430 0.066 Uiso calc R 1 1
H H12B 0.8916 0.8943 0.5372 0.066 Uiso calc R 1 1
C C13 1.1548(4) 0.9205(2) 0.59851(15) 0.0621(6) Uani d . 1 1
C C14 1.3251(5) 0.9698(3) 0.6118(2) 0.0942(10) Uani d . 1 1
C C15 0.9034(3) 0.60770(18) 0.61264(12) 0.0381(4) Uani d . 1 1
C C16 1.0082(3) 0.6333(2) 0.69790(13) 0.0452(4) Uani d . 1 1
H H16 1.0756 0.7267 0.7310 0.054 Uiso calc R 1 1
C C17 1.0092(3) 0.5145(2) 0.73252(13) 0.0463(5) Uani d . 1 1
H H17 1.0786 0.5271 0.7898 0.056 Uiso calc R 1 1
C C18 0.9065(3) 0.3768(2) 0.68142(13) 0.0432(4) Uani d . 1 1
C C19 0.7999(3) 0.34865(19) 0.59536(12) 0.0404(4) Uani d . 1 1
H H19 0.7318 0.2552 0.5625 0.048 Uiso calc R 1 1
C C20 0.8012(2) 0.46764(19) 0.56177(12) 0.0371(4) Uani d . 1 1
H H1 0.574(3) 0.554(3) 0.3093(17) 0.073(7) Uiso d . 1 1
H H4 0.645(3) 0.409(2) 0.4297(16) 0.060(6) Uiso d . 1 1
H H41 -0.263(6) -0.002(4) 0.122(3) 0.138(14) Uiso d . 1 1
H H141 1.454(5) 1.011(3) 0.621(2) 0.118(12) Uiso d . 1 1

loop_
_atom_site_aniso_label
_atom_site_aniso_U_11
_atom_site_aniso_U_22
_atom_site_aniso_U_33
_atom_site_aniso_U_12
_atom_site_aniso_U_13
_atom_site_aniso_U_23
O1 0.0683(9) 0.0531(9) 0.0505(8) 0.0149(7) -0.0098(7) 0.0175(7)
O2 0.0971(13) 0.0713(11) 0.0680(11) 0.0265(10) -0.0142(9) 0.0289(9)
O3 0.1019(14) 0.0448(10) 0.0931(13) 0.0164(9) -0.0181(10) 0.0160(9)
O4 0.0672(9) 0.0501(8) 0.0493(8) 0.0188(7) -0.0090(7) 0.0151(7)
O5 0.169(2) 0.0641(12) 0.0750(12) 0.0367(12) -0.0557(13) 0.0130(10)
O6 0.1049(14) 0.0406(9) 0.0919(13) 0.0138(9) -0.0253(10) 0.0156(9)
N1 0.0484(9) 0.0429(9) 0.0398(9) 0.0081(7) -0.0054(7) 0.0082(7)
N2 0.0512(9) 0.0392(9) 0.0398(8) 0.0157(7) 0.0000(7) 0.0060(7)
N3 0.0492(10) 0.0468(10) 0.0649(12) 0.0145(8) 0.0006(8) 0.0172(9)
N4 0.0445(9) 0.0383(9) 0.0376(8) 0.0107(7) -0.0035(7) 0.0050(7)
N5 0.0526(9) 0.0351(8) 0.0396(8) 0.0146(7) 0.0018(7) 0.0055(7)
N6 0.0762(12) 0.0428(10) 0.0556(11) 0.0211(9) -0.0062(9) 0.0104(8)
C1 0.0451(10) 0.0465(11) 0.0416(10) 0.0147(8) 0.0014(8) 0.0092(9)
C2 0.0770(15) 0.0389(11) 0.0518(12) 0.0243(10) 0.0004(10) 0.0051(9)
C3 0.0795(16) 0.0329(10) 0.0503(12) 0.0084(10) -0.0016(11) -0.0006(9)
C4 0.082(2) 0.0561(16) 0.088(2) -0.0025(14) 0.0001(16) -0.0130(14)
C5 0.0418(9) 0.0385(10) 0.0380(9) 0.0159(8) 0.0051(7) 0.0064(8)
C6 0.0519(11) 0.0399(10) 0.0384(10) 0.0142(8) -0.0013(8) 0.0008(8)
C7 0.0472(10) 0.0484(11) 0.0404(10) 0.0175(9) -0.0019(8) 0.0081(8)
C8 0.0400(9) 0.0437(10) 0.0446(10) 0.0156(8) 0.0057(8) 0.0131(8)
C9 0.0402(10) 0.0371(10) 0.0460(11) 0.0087(7) 0.0039(8) 0.0046(8)
C10 0.0356(9) 0.0422(10) 0.0363(9) 0.0106(7) 0.0031(7) 0.0059(8)
C11 0.0428(10) 0.0440(11) 0.0422(10) 0.0144(8) 0.0033(8) 0.0089(8)
C12 0.0725(14) 0.0361(11) 0.0553(12) 0.0177(10) 0.0026(10) 0.0076(9)
C13 0.0790(17) 0.0394(11) 0.0541(13) 0.0046(11) -0.0032(11) 0.0067(10)
C14 0.081(2) 0.0721(19) 0.096(2) -0.0106(16) -0.0107(17) 0.0092(16)
C15 0.0429(9) 0.0350(9) 0.0360(9) 0.0137(7) 0.0070(7) 0.0054(7)
C16 0.0537(11) 0.0372(10) 0.0379(10) 0.0119(8) -0.0001(8) -0.0008(8)
C17 0.0558(11) 0.0465(11) 0.0344(9) 0.0180(9) -0.0018(8) 0.0032(8)
C18 0.0498(10) 0.0393(10) 0.0415(10) 0.0173(8) 0.0039(8) 0.0075(8)
C19 0.0432(10) 0.0337(9) 0.0401(10) 0.0111(7) 0.0020(8) 0.0021(7)
C20 0.0365(9) 0.0399(10) 0.0337(9) 0.0138(7) 0.0040(7) 0.0036(7)

loop_
_atom_type_symbol
_atom_type_description
_atom_type_scat_dispersion_real
_atom_type_scat_dispersion_imag
_atom_type_scat_source
C C 0.0033 0.0016 'International Tables Vol C Tables 4.2.6.8 and 6.1.1.4'
H H 0.0000 0.0000 'International Tables Vol C Tables 4.2.6.8 and 6.1.1.4'
N N 0.0061 0.0033 'International Tables Vol C Tables 4.2.6.8 and 6.1.1.4'
O O 0.0106 0.0060 'International Tables Vol C Tables 4.2.6.8 and 6.1.1.4'

loop_
_geom_angle_atom_site_label_1
_geom_angle_atom_site_label_2
_geom_angle_atom_site_label_3
_geom_angle
C1 N1 C10 110.23(16)
C1 N1 H1 121.9(14)
C10 N1 H1 127.7(14)
C5 N2 C1 109.67(15)
C5 N2 C2 126.40(16)
C1 N2 C2 123.92(16)
O3 N3 O2 122.50(18)
O3 N3 C8 118.46(18)
O2 N3 C8 119.03(18)
C11 N4 C20 109.80(15)
C11 N4 H4 120.7(13)
C20 N4 H4 129.3(14)
C11 N5 C15 109.80(15)
C11 N5 C12 123.13(16)
C15 N5 C12 126.98(16)
O5 N6 O6 122.84(18)
O5 N6 C18 118.59(18)
O6 N6 C18 118.57(17)
O1 C1 N1 127.84(18)
O1 C1 N2 125.59(18)
N1 C1 N2 106.57(16)
N2 C2 C3 111.72(17)
N2 C2 H2A 109.3
C3 C2 H2A 109.3
N2 C2 H2B 109.3
C3 C2 H2B 109.3
H2A C2 H2B 107.9
C4 C3 C2 177.4(3)
C3 C4 H41 176(2)
C6 C5 N2 131.73(17)
C6 C5 C10 121.69(17)
N2 C5 C10 106.58(15)
C5 C6 C7 117.37(17)
C5 C6 H6 121.3
C7 C6 H6 121.3
C8 C7 C6 119.97(17)
C8 C7 H7 120.0
C6 C7 H7 120.0
C7 C8 C9 123.72(17)
C7 C8 N3 118.08(17)
C9 C8 N3 118.18(17)
C10 C9 C8 115.85(17)
C10 C9 H9 122.1
C8 C9 H9 122.1
C9 C10 N1 131.69(17)
C9 C10 C5 121.39(16)
N1 C10 C5 106.92(16)
O4 C11 N4 127.80(18)
O4 C11 N5 125.54(18)
N4 C11 N5 106.66(16)
N5 C12 C13 112.49(17)
N5 C12 H12A 109.1
C13 C12 H12A 109.1
N5 C12 H12B 109.1
C13 C12 H12B 109.1
H12A C12 H12B 107.8
C14 C13 C12 177.7(3)
C13 C14 H141 177(2)
C16 C15 N5 131.48(17)
C16 C15 C20 122.06(16)
N5 C15 C20 106.46(15)
C15 C16 C17 117.40(17)
C15 C16 H16 121.3
C17 C16 H16 121.3
C16 C17 C18 119.75(17)
C16 C17 H17 120.1
C18 C17 H17 120.1
C19 C18 C17 123.75(17)
C19 C18 N6 118.16(17)
C17 C18 N6 118.09(17)
C20 C19 C18 115.76(16)
C20 C19 H19 122.1
C18 C19 H19 122.1
C19 C20 N4 131.45(16)
C19 C20 C15 121.28(16)
N4 C20 C15 107.28(15)

loop_
_geom_bond_atom_site_label_1
_geom_bond_atom_site_label_2
_geom_bond_distance
O1 C1 1.226(2)
O2 N3 1.224(2)
O3 N3 1.219(2)
O4 C11 1.229(2)
O5 N6 1.215(2)
O6 N6 1.219(2)
N1 C1 1.362(2)
N1 C10 1.380(2)
N1 H1 0.96(2)
N2 C5 1.381(2)
N2 C1 1.385(2)
N2 C2 1.452(2)
N3 C8 1.459(2)
N4 C11 1.370(2)
N4 C20 1.383(2)
N4 H4 0.92(2)
N5 C11 1.379(2)
N5 C15 1.387(2)
N5 C12 1.452(2)
N6 C18 1.457(2)
C2 C3 1.455(3)
C2 H2A 0.9700
C2 H2B 0.9700
C3 C4 1.162(4)
C4 H41 0.92(4)
C5 C6 1.377(2)
C5 C10 1.406(2)
C6 C7 1.382(3)
C6 H6 0.9300
C7 C8 1.380(3)
C7 H7 0.9300
C8 C9 1.389(3)
C9 C10 1.367(3)
C9 H9 0.9300
C12 C13 1.455(3)
C12 H12A 0.9700
C12 H12B 0.9700
C13 C14 1.164(4)
C14 H141 0.88(3)
C15 C16 1.375(2)
C15 C20 1.401(2)
C16 C17 1.384(3)
C16 H16 0.9300
C17 C18 1.387(3)
C17 H17 0.9300
C18 C19 1.388(3)
C19 C20 1.373(2)
C19 H19 0.9300

loop_
_geom_hbond_atom_site_label_D
_geom_hbond_atom_site_label_H
_geom_hbond_atom_site_label_A
_geom_hbond_site_symmetry_A
_geom_hbond_distance_DH
_geom_hbond_distance_HA
_geom_hbond_distance_DA
_geom_hbond_angle_DHA
N1 H1 O4 . 0.96(2) 1.81(3) 2.766(2) 173(2)
N4 H4 O1 . 0.92(2) 1.91(2) 2.823(2) 172(2)
C4 H41 O3 1_445 0.92(4) 2.39(4) 3.231(4) 153(3)
C14 H141 O6 1_665 0.88(3) 2.51(3) 3.383(4) 169(3)

loop_
_geom_torsion_atom_site_label_1
_geom_torsion_atom_site_label_2
_geom_torsion_atom_site_label_3
_geom_torsion_atom_site_label_4
_geom_torsion
C10 N1 C1 O1 -177.65(19)
C10 N1 C1 N2 1.7(2)
C5 N2 C1 O1 177.68(18)
C2 N2 C1 O1 -1.5(3)
C5 N2 C1 N1 -1.7(2)
C2 N2 C1 N1 179.04(16)
C5 N2 C2 C3 -64.0(2)
C1 N2 C2 C3 115.0(2)
C1 N2 C5 C6 -178.67(19)
C2 N2 C5 C6 0.5(3)
C1 N2 C5 C10 1.1(2)
C2 N2 C5 C10 -179.73(17)
N2 C5 C6 C7 -179.67(18)
C10 C5 C6 C7 0.6(3)
C5 C6 C7 C8 -0.8(3)
C6 C7 C8 C9 0.4(3)
C6 C7 C8 N3 179.11(16)
O3 N3 C8 C7 172.97(18)
O2 N3 C8 C7 -8.4(3)
O3 N3 C8 C9 -8.3(3)
O2 N3 C8 C9 170.30(18)
C7 C8 C9 C10 0.1(3)
N3 C8 C9 C10 -178.55(15)
C8 C9 C10 N1 179.90(18)
C8 C9 C10 C5 -0.3(2)
C1 N1 C10 C9 178.72(19)
C1 N1 C10 C5 -1.1(2)
C6 C5 C10 C9 -0.1(3)
N2 C5 C10 C9 -179.84(15)
C6 C5 C10 N1 179.78(16)
N2 C5 C10 N1 0.01(19)
C20 N4 C11 O4 -179.86(18)
C20 N4 C11 N5 0.1(2)
C15 N5 C11 O4 -179.94(18)
C12 N5 C11 O4 3.2(3)
C15 N5 C11 N4 0.1(2)
C12 N5 C11 N4 -176.74(17)
C11 N5 C12 C13 -120.6(2)
C15 N5 C12 C13 63.0(3)
C11 N5 C15 C16 179.53(19)
C12 N5 C15 C16 -3.7(3)
C11 N5 C15 C20 -0.27(19)
C12 N5 C15 C20 176.45(17)
N5 C15 C16 C17 -179.89(18)
C20 C15 C16 C17 -0.1(3)
C15 C16 C17 C18 -0.2(3)
C16 C17 C18 C19 0.1(3)
C16 C17 C18 N6 -179.55(17)
O5 N6 C18 C19 175.1(2)
O6 N6 C18 C19 -4.0(3)
O5 N6 C18 C17 -5.2(3)
O6 N6 C18 C17 175.7(2)
C17 C18 C19 C20 0.2(3)
N6 C18 C19 C20 179.91(16)
C18 C19 C20 N4 179.50(18)
C18 C19 C20 C15 -0.5(2)
C11 N4 C20 C19 179.75(18)
C11 N4 C20 C15 -0.23(19)
C16 C15 C20 C19 0.5(3)
N5 C15 C20 C19 -179.68(15)
C16 C15 C20 N4 -179.52(16)
N5 C15 C20 N4 0.30(18)
